data_4032202
loop_
_publ_author_name
'Yin, Deng'
'Liu, Hui'
'Lu, Chong-Dao'
'Xu, Yan-Jun'

_publ_section_title
;
 Dialkyl Phosphite-Initiated Cyclopropanation of \a,\b-Unsaturated Ketones
 Using \a-Ketoesters or Isatin Derivatives.
;
_journal_issue 6
_journal_name_full 'The Journal of organic chemistry'
_journal_page_first 3252
_journal_page_last 3261
_journal_paper_doi 10.1021/acs.joc.6b03009
_journal_volume 82
_journal_year 2017
_chemical_formula_moiety 'C30 H21 Br F N O2'
_chemical_formula_sum 'C30 H21 Br F N O2'
_chemical_formula_weight 526.39
_chemical_name_systematic
;
 ?
;
_space_group_crystal_system triclinic
_space_group_IT_number 2
_space_group_name_Hall '-P 1'
_space_group_name_H-M_alt 'P -1'
_symmetry_space_group_name_Hall '-P 1'
_symmetry_space_group_name_H-M 'P -1'
_atom_sites_solution_hydrogens geom
_atom_sites_solution_primary iterative
_audit_creation_date 2016-11-16
_audit_creation_method
;
Olex2 1.2-beta
(compiled 2015.01.26 svn.r3150 for OlexSys, GUI svn.r4998)
;
_cell_angle_alpha 93.941(2)
_cell_angle_beta 107.147(2)
_cell_angle_gamma 108.694(2)
_cell_formula_units_Z 2
_cell_length_a 9.8413(18)
_cell_length_b 10.0342(18)
_cell_length_c 13.628(3)
_cell_measurement_reflns_used 1572
_cell_measurement_temperature 296(2)
_cell_measurement_theta_max 22.405
_cell_measurement_theta_min 2.454
_cell_volume 1198.1(4)
_computing_cell_refinement 'SAINT v7.68A (Bruker, 2009)'
_computing_data_reduction 'SAINT v7.68A (Bruker, 2009)'
_computing_molecular_graphics 'Olex2 (Dolomanov et al., 2009)'
_computing_publication_material 'Olex2 (Dolomanov et al., 2009)'
_computing_structure_refinement 'ShelXL (Sheldrick, 2008)'
_computing_structure_solution 'olex2.solve (Bourhis et al., 2015)'
_diffrn_ambient_temperature 296.15
_diffrn_measured_fraction_theta_full 0.981
_diffrn_measured_fraction_theta_max 0.965
_diffrn_measurement_device_type bruker-CCD
_diffrn_radiation_type MoK\a
_diffrn_radiation_wavelength 0.71073
_diffrn_reflns_av_R_equivalents 0.0254
_diffrn_reflns_av_unetI/netI 0.0666
_diffrn_reflns_Laue_measured_fraction_full 0.981
_diffrn_reflns_Laue_measured_fraction_max 0.965
_diffrn_reflns_limit_h_max 11
_diffrn_reflns_limit_h_min -12
_diffrn_reflns_limit_k_max 12
_diffrn_reflns_limit_k_min -11
_diffrn_reflns_limit_l_max 15
_diffrn_reflns_limit_l_min -17
_diffrn_reflns_number 7348
_diffrn_reflns_point_group_measured_fraction_full 0.981
_diffrn_reflns_point_group_measured_fraction_max 0.965
_diffrn_reflns_theta_full 25.242
_diffrn_reflns_theta_max 27.386
_diffrn_reflns_theta_min 2.331
_diffrn_source 'fine-focus sealed tube'
_exptl_absorpt_coefficient_mu 1.752
_exptl_absorpt_correction_T_max 0.8571
_exptl_absorpt_correction_T_min 0.6422
_exptl_absorpt_correction_type multi-scan
_exptl_absorpt_process_details
;
SADABS-2008/1 (Bruker,2008) was used for absorption correction.
wR2(int) was 0.0508 before and 0.0341 after correction.
The Ratio of minimum to maximum transmission is 0.7493.
The \l/2 correction factor is 0.0015.
;
_exptl_crystal_colour colorless
_exptl_crystal_density_diffrn 1.459
_exptl_crystal_density_method 'not measured'
_exptl_crystal_description block
_exptl_crystal_F_000 536
_exptl_crystal_size_max 0.267
_exptl_crystal_size_mid 0.196
_exptl_crystal_size_min 0.09
_refine_diff_density_max 0.491
_refine_diff_density_min -0.507
_refine_diff_density_rms 0.112
_refine_ls_extinction_method none
_refine_ls_goodness_of_fit_ref 1.043
_refine_ls_hydrogen_treatment constr
_refine_ls_matrix_type full
_refine_ls_number_parameters 316
_refine_ls_number_reflns 5254
_refine_ls_number_restraints 1
_refine_ls_restrained_S_all 5.290
_refine_ls_R_factor_all 0.0979
_refine_ls_R_factor_gt 0.0508
_refine_ls_shift/su_max 0.001
_refine_ls_shift/su_mean 0.000
_refine_ls_structure_factor_coef Fsqd
_refine_ls_weighting_details
;
 w=1/[\s^2^(Fo^2^)+(0.0886P)^2^]
 where P=(Fo^2^+2Fc^2^)/3
;
_refine_ls_weighting_scheme calc
_refine_ls_wR_factor_gt 0.1269
_refine_ls_wR_factor_ref 0.1729
_reflns_Friedel_coverage 0.000
_reflns_number_gt 3254
_reflns_number_total 5254
_reflns_threshold_expression 'I > 2\s(I)'
_cod_data_source_file jo6b03009_si_003.cif
_cod_data_source_block 8aa
_cod_depositor_comments 'Adding full bibliography for 4032202--4032204.cif.'
_cod_original_cell_volume 1198.2(4)
_cod_database_code 4032202
_shelxl_version_number 2013-2
_shelx_space_group_comment
;
The symmetry employed for this shelxl refinement is uniquely defined
by the following loop, which should always be used as a source of
symmetry information in preference to the above space-group names.
They are only intended as comments.
;
_shelx_estimated_absorpt_t_max 0.858
_shelx_estimated_absorpt_t_min 0.652
_olex2_refinement_description
;
1. Fixed Uiso
 At 1.2 times of:
  All C(H) groups, All C(H,H) groups
2. Restrained distances
 Br1-O1
 3.2 with sigma of 0.01
3.a Ternary CH refined with riding coordinates:
 C2(H2), C3(H3)
3.b Secondary CH2 refined with riding coordinates:
 C24(H24A,H24B)
3.c Aromatic/amide H refined with riding coordinates:
 C11(H11), C17(H17), C14(H14), C27(H27), C23(H23), C26(H26), C22(H22), C8(H8),
 C9(H9), C30(H30), C16(H16), C20(H20), C19(H19), C21(H21), C13(H13), C28(H28),
 C29(H29)
;
_olex2_submission_special_instructions 'No special instructions were received'

loop_
_space_group_symop_operation_xyz
'x, y, z'
'-x, -y, -z'

loop_
_atom_site_label
_atom_site_type_symbol
_atom_site_fract_x
_atom_site_fract_y
_atom_site_fract_z
_atom_site_U_iso_or_equiv
_atom_site_adp_type
_atom_site_occupancy
_atom_site_site_symmetry_order
_atom_site_calc_flag
_atom_site_refinement_flags_posn
Br1 Br -0.09200(5) -0.23366(5) -0.47955(4) 0.0597(2) Uani 1 1 d D
O2 O -0.7775(4) -0.1227(3) -0.7275(3) 0.0618(9) Uani 1 1 d .
O1 O -0.7777(4) -0.1977(4) -0.4982(3) 0.0653(9) Uani 1 1 d D
F1 F -0.9800(4) -0.8555(3) -0.9402(3) 0.0836(10) Uani 1 1 d .
N1 N -0.7641(4) -0.2742(4) -0.8548(3) 0.0431(8) Uani 1 1 d .
C2 C -0.8762(5) -0.3964(5) -0.6356(3) 0.0412(9) Uani 1 1 d .
H2 H -0.8920 -0.4939 -0.6219 0.049 Uiso 1 1 calc R
C11 C -0.9526(5) -0.6404(4) -0.8425(3) 0.0452(10) Uani 1 1 d .
H11 H -1.0060 -0.6903 -0.8022 0.054 Uiso 1 1 calc R
C12 C -0.5930(4) -0.2749(4) -0.5326(3) 0.0393(9) Uani 1 1 d .
C17 C -0.4719(5) -0.1639(5) -0.4602(3) 0.0492(11) Uani 1 1 d .
H17 H -0.4917 -0.0961 -0.4222 0.059 Uiso 1 1 calc R
C14 C -0.4127(5) -0.3646(5) -0.5695(3) 0.0461(10) Uani 1 1 d .
H14 H -0.3908 -0.4329 -0.6053 0.055 Uiso 1 1 calc R
C6 C -0.8957(4) -0.4928(4) -0.8264(3) 0.0364(9) Uani 1 1 d .
C27 C -0.2738(7) -0.0785(5) -0.8973(5) 0.0665(15) Uani 1 1 d .
H27 H -0.2216 -0.0694 -0.9448 0.080 Uiso 1 1 calc R
C5 C -0.7511(5) -0.2811(5) -0.5506(3) 0.0425(10) Uani 1 1 d .
C24 C -0.6772(5) -0.1663(5) -0.9017(3) 0.0475(10) Uani 1 1 d .
H24A H -0.6957 -0.0785 -0.8886 0.057 Uiso 1 1 calc R
H24B H -0.7150 -0.1986 -0.9767 0.057 Uiso 1 1 calc R
C23 C -1.2072(5) -0.6171(5) -0.7077(4) 0.0559(12) Uani 1 1 d .
H23 H -1.1297 -0.6436 -0.6666 0.067 Uiso 1 1 calc R
C4 C -0.8052(5) -0.2421(5) -0.7715(3) 0.0426(10) Uani 1 1 d .
C7 C -0.8149(4) -0.4229(4) -0.8880(3) 0.0381(9) Uani 1 1 d .
C25 C -0.5090(5) -0.1337(4) -0.8627(3) 0.0428(10) Uani 1 1 d .
C18 C -1.1711(4) -0.4833(4) -0.7347(3) 0.0392(9) Uani 1 1 d .
C26 C -0.4304(6) -0.1219(5) -0.9333(4) 0.0527(11) Uani 1 1 d .
H26 H -0.4834 -0.1433 -1.0047 0.063 Uiso 1 1 calc R
C22 C -1.3538(7) -0.7114(6) -0.7399(5) 0.0745(16) Uani 1 1 d .
H22 H -1.3751 -0.8008 -0.7203 0.089 Uiso 1 1 calc R
C8 C -0.7949(4) -0.4953(5) -0.9684(3) 0.0424(10) Uani 1 1 d .
H8 H -0.7432 -0.4469 -1.0099 0.051 Uiso 1 1 calc R
C3 C -1.0137(4) -0.3755(5) -0.7002(3) 0.0411(9) Uani 1 1 d .
H3 H -1.0111 -0.2779 -0.6837 0.049 Uiso 1 1 calc R
C9 C -0.8544(5) -0.6427(5) -0.9855(4) 0.0507(11) Uani 1 1 d .
H9 H -0.8456 -0.6956 -1.0405 0.061 Uiso 1 1 calc R
C30 C -0.4279(5) -0.1038(5) -0.7571(4) 0.0527(11) Uani 1 1 d .
H30 H -0.4788 -0.1112 -0.7089 0.063 Uiso 1 1 calc R
C10 C -0.9255(5) -0.7101(5) -0.9223(4) 0.0549(12) Uani 1 1 d .
C16 C -0.3226(5) -0.1522(5) -0.4436(4) 0.0534(12) Uani 1 1 d .
H16 H -0.2421 -0.0770 -0.3959 0.064 Uiso 1 1 calc R
C20 C -1.4357(5) -0.5429(6) -0.8279(4) 0.0647(14) Uani 1 1 d .
H20 H -1.5137 -0.5175 -0.8696 0.078 Uiso 1 1 calc R
C19 C -1.2888(5) -0.4469(5) -0.7948(3) 0.0531(11) Uani 1 1 d .
H19 H -1.2685 -0.3567 -0.8130 0.064 Uiso 1 1 calc R
C21 C -1.4691(5) -0.6748(6) -0.8007(4) 0.0670(15) Uani 1 1 d .
H21 H -1.5690 -0.7390 -0.8232 0.080 Uiso 1 1 calc R
C1 C -0.8921(4) -0.3809(4) -0.7485(3) 0.0395(9) Uani 1 1 d .
C13 C -0.5594(5) -0.3747(4) -0.5874(3) 0.0439(10) Uani 1 1 d .
H13 H -0.6380 -0.4493 -0.6368 0.053 Uiso 1 1 calc R
C15 C -0.2974(4) -0.2525(5) -0.4982(3) 0.0425(10) Uani 1 1 d .
C28 C -0.1942(6) -0.0486(6) -0.7926(5) 0.0740(16) Uani 1 1 d .
H28 H -0.0885 -0.0189 -0.7695 0.089 Uiso 1 1 calc R
C29 C -0.2686(6) -0.0622(5) -0.7225(4) 0.0644(13) Uani 1 1 d .
H29 H -0.2142 -0.0440 -0.6514 0.077 Uiso 1 1 calc R

loop_
_atom_site_aniso_label
_atom_site_aniso_U_11
_atom_site_aniso_U_22
_atom_site_aniso_U_33
_atom_site_aniso_U_23
_atom_site_aniso_U_13
_atom_site_aniso_U_12
Br1 0.0339(3) 0.0745(4) 0.0702(4) 0.0053(3) 0.0135(2) 0.0237(2)
O2 0.074(2) 0.0409(18) 0.069(2) -0.0048(15) 0.0362(18) 0.0101(17)
O1 0.0400(17) 0.092(3) 0.058(2) -0.0171(18) 0.0129(15) 0.0258(18)
F1 0.098(3) 0.0369(15) 0.118(3) -0.0026(15) 0.053(2) 0.0155(16)
N1 0.0417(19) 0.041(2) 0.0405(19) 0.0041(15) 0.0153(16) 0.0057(16)
C2 0.036(2) 0.049(2) 0.039(2) 0.0051(18) 0.0149(18) 0.0127(19)
C11 0.034(2) 0.043(2) 0.059(3) 0.007(2) 0.019(2) 0.0125(19)
C12 0.030(2) 0.050(2) 0.037(2) -0.0001(18) 0.0113(17) 0.0145(18)
C17 0.034(2) 0.063(3) 0.052(3) -0.009(2) 0.017(2) 0.021(2)
C14 0.040(2) 0.051(3) 0.049(3) 0.005(2) 0.0138(19) 0.020(2)
C6 0.0265(18) 0.046(2) 0.040(2) 0.0060(17) 0.0135(16) 0.0165(17)
C27 0.069(4) 0.054(3) 0.094(4) 0.024(3) 0.051(3) 0.020(3)
C5 0.034(2) 0.059(3) 0.037(2) 0.0043(19) 0.0148(18) 0.019(2)
C24 0.044(2) 0.046(2) 0.047(3) 0.015(2) 0.015(2) 0.008(2)
C23 0.038(2) 0.064(3) 0.070(3) 0.018(3) 0.019(2) 0.022(2)
C4 0.038(2) 0.043(2) 0.045(2) 0.0046(19) 0.0154(19) 0.0120(19)
C7 0.032(2) 0.040(2) 0.033(2) 0.0022(17) 0.0004(16) 0.0115(17)
C25 0.044(2) 0.030(2) 0.052(3) 0.0104(18) 0.019(2) 0.0065(18)
C18 0.0300(19) 0.051(2) 0.040(2) 0.0036(18) 0.0151(17) 0.0166(19)
C26 0.062(3) 0.047(3) 0.059(3) 0.016(2) 0.031(2) 0.020(2)
C22 0.065(4) 0.055(3) 0.092(4) 0.017(3) 0.028(3) 0.004(3)
C8 0.031(2) 0.054(3) 0.044(2) 0.0034(19) 0.0140(18) 0.0166(19)
C3 0.034(2) 0.051(2) 0.039(2) 0.0037(18) 0.0142(17) 0.0149(19)
C9 0.044(2) 0.053(3) 0.052(3) -0.009(2) 0.011(2) 0.022(2)
C30 0.047(3) 0.056(3) 0.055(3) 0.012(2) 0.022(2) 0.012(2)
C10 0.051(3) 0.034(2) 0.072(3) -0.002(2) 0.017(2) 0.011(2)
C16 0.032(2) 0.058(3) 0.059(3) -0.010(2) 0.007(2) 0.012(2)
C20 0.035(2) 0.091(4) 0.063(3) 0.003(3) 0.005(2) 0.028(3)
C19 0.044(2) 0.067(3) 0.049(3) 0.011(2) 0.012(2) 0.024(2)
C21 0.030(2) 0.075(4) 0.079(4) -0.016(3) 0.016(2) 0.005(2)
C1 0.034(2) 0.042(2) 0.038(2) 0.0024(17) 0.0129(17) 0.0094(18)
C13 0.036(2) 0.045(2) 0.047(2) 0.0009(19) 0.0119(18) 0.0124(19)
C15 0.031(2) 0.051(3) 0.045(2) 0.0075(19) 0.0111(18) 0.0157(19)
C28 0.051(3) 0.058(3) 0.107(5) 0.035(3) 0.024(3) 0.011(3)
C29 0.048(3) 0.064(3) 0.067(3) 0.011(3) 0.011(3) 0.009(2)

loop_
_atom_type_symbol
_atom_type_description
_atom_type_scat_dispersion_real
_atom_type_scat_dispersion_imag
_atom_type_scat_source
C C 0.0033 0.0016 'International Tables Vol C Tables 4.2.6.8 and 6.1.1.4'
H H 0.0000 0.0000 'International Tables Vol C Tables 4.2.6.8 and 6.1.1.4'
Br Br -0.2901 2.4595 'International Tables Vol C Tables 4.2.6.8 and 6.1.1.4'
F F 0.0171 0.0103 'International Tables Vol C Tables 4.2.6.8 and 6.1.1.4'
N N 0.0061 0.0033 'International Tables Vol C Tables 4.2.6.8 and 6.1.1.4'
O O 0.0106 0.0060 'International Tables Vol C Tables 4.2.6.8 and 6.1.1.4'

loop_
_geom_angle_atom_site_label_1
_geom_angle_atom_site_label_2
_geom_angle_atom_site_label_3
_geom_angle
C4 N1 C24 123.6(4)
C4 N1 C7 111.2(3)
C7 N1 C24 125.2(3)
C5 C2 H2 114.7
C5 C2 C1 118.0(3)
C3 C2 H2 114.7
C3 C2 C5 122.6(4)
C3 C2 C1 61.9(3)
C1 C2 H2 114.7
C6 C11 H11 122.0
C6 C11 C10 116.0(4)
C10 C11 H11 122.0
C17 C12 C5 119.8(3)
C13 C12 C17 117.8(4)
C13 C12 C5 122.4(4)
C12 C17 H17 119.3
C16 C17 C12 121.4(4)
C16 C17 H17 119.3
C13 C14 H14 120.4
C13 C14 C15 119.3(4)
C15 C14 H14 120.4
C11 C6 C7 119.9(4)
C11 C6 C1 133.2(4)
C7 C6 C1 106.8(3)
C26 C27 H27 119.6
C28 C27 H27 119.6
C28 C27 C26 120.8(5)
O1 C5 C2 121.6(4)
O1 C5 C12 121.0(4)
C12 C5 C2 117.4(3)
N1 C24 H24A 108.6
N1 C24 H24B 108.6
N1 C24 C25 114.8(3)
H24A C24 H24B 107.5
C25 C24 H24A 108.6
C25 C24 H24B 108.6
C18 C23 H23 119.2
C22 C23 H23 119.2
C22 C23 C18 121.6(5)
O2 C4 N1 125.5(4)
O2 C4 C1 127.8(4)
N1 C4 C1 106.7(3)
C6 C7 N1 109.5(3)
C8 C7 N1 128.1(4)
C8 C7 C6 122.4(4)
C26 C25 C24 119.6(4)
C30 C25 C24 121.2(4)
C30 C25 C26 119.0(4)
C23 C18 C3 123.8(4)
C19 C18 C23 117.7(4)
C19 C18 C3 118.6(4)
C27 C26 C25 119.9(5)
C27 C26 H26 120.1
C25 C26 H26 120.1
C23 C22 H22 119.9
C21 C22 C23 120.1(5)
C21 C22 H22 119.9
C7 C8 H8 121.2
C7 C8 C9 117.5(4)
C9 C8 H8 121.2
C2 C3 C18 125.5(4)
C2 C3 H3 112.4
C2 C3 C1 60.9(3)
C18 C3 H3 112.4
C18 C3 C1 124.0(3)
C1 C3 H3 112.4
C8 C9 H9 120.0
C10 C9 C8 119.9(4)
C10 C9 H9 120.0
C25 C30 H30 120.0
C25 C30 C29 120.0(4)
C29 C30 H30 120.0
F1 C10 C11 117.5(4)
C9 C10 F1 118.3(4)
C9 C10 C11 124.1(4)
C17 C16 H16 121.0
C15 C16 C17 118.0(4)
C15 C16 H16 121.0
C19 C20 H20 119.5
C21 C20 H20 119.5
C21 C20 C19 121.0(5)
C18 C19 H19 119.8
C20 C19 C18 120.4(5)
C20 C19 H19 119.8
C22 C21 H21 120.5
C20 C21 C22 119.1(5)
C20 C21 H21 120.5
C2 C1 C3 57.2(2)
C6 C1 C2 123.4(4)
C6 C1 C4 105.7(3)
C6 C1 C3 130.0(3)
C4 C1 C2 119.4(3)
C4 C1 C3 115.1(3)
C12 C13 H13 119.7
C14 C13 C12 120.7(4)
C14 C13 H13 119.7
C14 C15 Br1 118.8(3)
C16 C15 Br1 118.3(3)
C16 C15 C14 122.8(4)
C27 C28 H28 119.9
C29 C28 C27 120.3(5)
C29 C28 H28 119.9
C30 C29 H29 120.0
C28 C29 C30 120.0(5)
C28 C29 H29 120.0

loop_
_geom_bond_atom_site_label_1
_geom_bond_atom_site_label_2
_geom_bond_distance
Br1 C15 1.906(4)
O2 C4 1.211(5)
O1 C5 1.203(5)
F1 C10 1.360(5)
N1 C24 1.462(5)
N1 C4 1.363(5)
N1 C7 1.406(5)
C2 H2 0.9800
C2 C5 1.503(6)
C2 C3 1.468(6)
C2 C1 1.525(6)
C11 H11 0.9300
C11 C6 1.381(6)
C11 C10 1.389(6)
C12 C17 1.393(6)
C12 C5 1.482(5)
C12 C13 1.388(5)
C17 H17 0.9300
C17 C16 1.383(6)
C14 H14 0.9300
C14 C13 1.360(6)
C14 C15 1.370(6)
C6 C7 1.395(5)
C6 C1 1.475(5)
C27 H27 0.9300
C27 C26 1.378(7)
C27 C28 1.368(8)
C24 H24A 0.9700
C24 H24B 0.9700
C24 C25 1.497(6)
C23 H23 0.9300
C23 C18 1.379(6)
C23 C22 1.366(7)
C4 C1 1.491(6)
C7 C8 1.370(6)
C25 C26 1.391(6)
C25 C30 1.381(6)
C18 C3 1.489(6)
C18 C19 1.377(6)
C26 H26 0.9300
C22 H22 0.9300
C22 C21 1.365(8)
C8 H8 0.9300
C8 C9 1.379(6)
C3 H3 0.9800
C3 C1 1.540(5)
C9 H9 0.9300
C9 C10 1.349(7)
C30 H30 0.9300
C30 C29 1.405(7)
C16 H16 0.9300
C16 C15 1.339(6)
C20 H20 0.9300
C20 C19 1.373(7)
C20 C21 1.364(8)
C19 H19 0.9300
C21 H21 0.9300
C13 H13 0.9300
C28 H28 0.9300
C28 C29 1.355(8)
C29 H29 0.9300

loop_
_geom_torsion_atom_site_label_1
_geom_torsion_atom_site_label_2
_geom_torsion_atom_site_label_3
_geom_torsion_atom_site_label_4
_geom_torsion
O2 C4 C1 C2 -36.8(7)
O2 C4 C1 C6 178.6(4)
O2 C4 C1 C3 28.2(6)
N1 C24 C25 C26 135.6(4)
N1 C24 C25 C30 -49.5(6)
N1 C4 C1 C2 144.6(4)
N1 C4 C1 C6 0.0(4)
N1 C4 C1 C3 -150.4(3)
N1 C7 C8 C9 179.4(4)
C2 C3 C1 C6 108.3(5)
C2 C3 C1 C4 -110.1(4)
C11 C6 C7 N1 -177.9(3)
C11 C6 C7 C8 3.1(6)
C11 C6 C1 C2 33.9(7)
C11 C6 C1 C4 176.7(4)
C11 C6 C1 C3 -39.0(7)
C12 C17 C16 C15 -1.0(7)
C17 C12 C5 O1 -5.5(7)
C17 C12 C5 C2 175.3(4)
C17 C12 C13 C14 0.8(6)
C17 C16 C15 Br1 177.8(4)
C17 C16 C15 C14 0.4(7)
C6 C11 C10 F1 -180.0(4)
C6 C11 C10 C9 -2.9(7)
C6 C7 C8 C9 -1.8(6)
C27 C28 C29 C30 -1.5(8)
C5 C2 C3 C18 -140.2(4)
C5 C2 C3 C1 106.9(4)
C5 C2 C1 C6 126.5(4)
C5 C2 C1 C4 -11.6(6)
C5 C2 C1 C3 -114.1(4)
C5 C12 C17 C16 -178.1(4)
C5 C12 C13 C14 179.3(4)
C24 N1 C4 O2 1.1(7)
C24 N1 C4 C1 179.8(4)
C24 N1 C7 C6 -179.2(4)
C24 N1 C7 C8 -0.3(6)
C24 C25 C26 C27 173.8(4)
C24 C25 C30 C29 -174.8(4)
C23 C18 C3 C2 1.3(6)
C23 C18 C3 C1 77.5(6)
C23 C18 C19 C20 -1.4(7)
C23 C22 C21 C20 -0.5(8)
C4 N1 C24 C25 95.3(5)
C4 N1 C7 C6 1.4(5)
C4 N1 C7 C8 -179.7(4)
C7 N1 C24 C25 -84.1(5)
C7 N1 C4 O2 -179.5(4)
C7 N1 C4 C1 -0.8(4)
C7 C6 C1 C2 -142.0(4)
C7 C6 C1 C4 0.8(4)
C7 C6 C1 C3 145.1(4)
C7 C8 C9 C10 -1.7(6)
C25 C30 C29 C28 1.3(8)
C18 C23 C22 C21 0.3(8)
C18 C3 C1 C2 -115.2(5)
C18 C3 C1 C6 -6.9(7)
C18 C3 C1 C4 134.7(4)
C26 C27 C28 C29 0.4(8)
C26 C25 C30 C29 0.0(7)
C22 C23 C18 C3 178.9(5)
C22 C23 C18 C19 0.6(7)
C8 C9 C10 F1 -178.7(4)
C8 C9 C10 C11 4.3(7)
C3 C2 C5 O1 35.1(6)
C3 C2 C5 C12 -145.7(4)
C3 C2 C1 C6 -119.4(4)
C3 C2 C1 C4 102.5(4)
C3 C18 C19 C20 -179.7(4)
C30 C25 C26 C27 -1.2(6)
C10 C11 C6 C7 -0.7(6)
C10 C11 C6 C1 -176.2(4)
C19 C18 C3 C2 179.6(4)
C19 C18 C3 C1 -104.3(5)
C19 C20 C21 C22 -0.3(8)
C21 C20 C19 C18 1.3(8)
C1 C2 C5 O1 108.0(5)
C1 C2 C5 C12 -72.7(5)
C1 C2 C3 C18 112.9(4)
C1 C6 C7 N1 -1.3(4)
C1 C6 C7 C8 179.7(4)
C13 C12 C17 C16 0.5(7)
C13 C12 C5 O1 176.0(4)
C13 C12 C5 C2 -3.2(6)
C13 C14 C15 Br1 -176.5(3)
C13 C14 C15 C16 0.9(7)
C15 C14 C13 C12 -1.4(7)
C28 C27 C26 C25 1.0(7)
